data_2023479
loop_
_publ_author_name
'Jayadevan, Sarayu'
'Sujith, K. V.'
'Biju, A. R.'

_publ_section_title
;
 Crystal structure, Hirshfeld surface analysis and DFT studies of
 2-[4-(2-methyl-prop-yl)phen-yl]-<i>N</i>'-[(1<i>Z</i>)-1-(thio-phen-2-yl)ethyl-idene]propane-hydrazide.
;
_journal_coeditor_code DX2065
_journal_issue 'Pt 5'
_journal_name_full 'Acta crystallographica. Section E, Crystallographic communications'
_journal_page_first 417
_journal_page_last 419
_journal_paper_doi 10.1107/S2056989025003329
_journal_volume 81
_journal_year 2025
_chemical_formula_iupac 'C19 H24 N2 O S'
_chemical_formula_moiety 'C19 H24 N2 O S'
_chemical_formula_sum 'C19 H24 N2 O S'
_chemical_formula_weight 328.46
_chemical_name_systematic
2-[4-(2-Methylpropyl)phenyl]-<i>N</i>'-[(1<i>Z</i>)-1-(thiophen-2-yl)ethylidene]propanehydrazide
_space_group_IT_number 2
_space_group_name_Hall '-P 1'
_space_group_name_H-M_alt 'P -1'
_symmetry_cell_setting triclinic
_symmetry_space_group_name_Hall '-P 1'
_symmetry_space_group_name_H-M 'P -1'
_atom_sites_solution_hydrogens geom
_atom_sites_solution_primary direct
_atom_sites_solution_secondary difmap
_audit_conform_dict_name cif_core.dic
_audit_conform_dict_version 2.4.3
_audit_creation_method 'WinGX routine CIF_UPDATE'
_cell_angle_alpha 83.2380(10)
_cell_angle_beta 89.2010(10)
_cell_angle_gamma 71.1220(10)
_cell_formula_units_Z 2
_cell_length_a 7.9057(3)
_cell_length_b 10.1929(3)
_cell_length_c 12.2794(3)
_cell_measurement_reflns_used 27745
_cell_measurement_temperature 293(2)
_cell_measurement_theta_max 28.31
_cell_measurement_theta_min 2.72
_cell_volume 929.45(5)
_computing_data_collection
;
APEX2 (Bruker 2012
;
_computing_data_reduction
;
SAINT (Bruker 2012)
;
_computing_molecular_graphics
;
Ortep-3 for Windows and WinGX (Farrugia, 2012)
;
_computing_publication_material
;
publCIF (Westrip, 2010)
;
_computing_structure_refinement
;
SHELXL(Sheldrick, 2015b)
;
_computing_structure_solution
;
<i>SHELXT</i> (Sheldrick, 2015a)
;
_diffrn_ambient_temperature 293(2)
_diffrn_measured_fraction_theta_full 0.995
_diffrn_measured_fraction_theta_max 0.995
_diffrn_measurement_device_type 'Bruker D8 Quest Eco'
_diffrn_measurement_method 'phi and omega scans'
_diffrn_radiation_monochromator graphite
_diffrn_radiation_probe x-ray
_diffrn_radiation_type MoK\a
_diffrn_radiation_wavelength 0.71073
_diffrn_reflns_av_R_equivalents 0.0209
_diffrn_reflns_av_unetI/netI 0.0168
_diffrn_reflns_limit_h_max 10
_diffrn_reflns_limit_h_min -10
_diffrn_reflns_limit_k_max 13
_diffrn_reflns_limit_k_min -13
_diffrn_reflns_limit_l_max 16
_diffrn_reflns_limit_l_min -16
_diffrn_reflns_number 27745
_diffrn_reflns_theta_full 28.31
_diffrn_reflns_theta_max 28.31
_diffrn_reflns_theta_min 2.72
_diffrn_standards_decay_% 0
_diffrn_standards_interval_count 0
_diffrn_standards_interval_time 0
_diffrn_standards_number 0
_exptl_absorpt_coefficient_mu 0.18
_exptl_absorpt_correction_T_max 0.9070
_exptl_absorpt_correction_T_min 0.8740
_exptl_absorpt_correction_type multi-scan
_exptl_absorpt_process_details
;
(SADABS, Krause <i>et al.</i>,  2015)
;
_exptl_crystal_colour WHITE
_exptl_crystal_density_diffrn 1.174
_exptl_crystal_density_method 'not measured'
_exptl_crystal_description BLOCK
_exptl_crystal_F_000 352
_exptl_crystal_size_max 0.77
_exptl_crystal_size_mid 0.66
_exptl_crystal_size_min 0.55
_refine_diff_density_max 0.254
_refine_diff_density_min -0.33
_refine_ls_extinction_method none
_refine_ls_goodness_of_fit_ref 1.028
_refine_ls_hydrogen_treatment mixed
_refine_ls_matrix_type full
_refine_ls_number_constraints 0
_refine_ls_number_parameters 304
_refine_ls_number_reflns 4620
_refine_ls_number_restraints 0
_refine_ls_restrained_S_all 1.028
_refine_ls_R_factor_all 0.0456
_refine_ls_R_factor_gt 0.0409
_refine_ls_shift/su_max 0.001
_refine_ls_shift/su_mean 0
_refine_ls_structure_factor_coef Fsqd
_refine_ls_weighting_details 'calc w=1/[\s^2^(Fo^2^)+(0.0654P)^2^+0.1712P] where P=(Fo^2^+2Fc^2^)/3'
_refine_ls_weighting_scheme calc
_refine_ls_wR_factor_gt 0.1172
_refine_ls_wR_factor_ref 0.1229
_reflns_number_gt 4098
_reflns_number_total 4620
_reflns_threshold_expression >2sigma(I)
_cod_data_source_file dx2065.cif
_cod_data_source_block I
_cod_depositor_comments 'Adding full bibliography for 2023479.cif.'
_cod_database_code 2023479

loop_
_symmetry_equiv_pos_as_xyz
'x, y, z'
'-x, -y, -z'

loop_
_atom_site_type_symbol
_atom_site_label
_atom_site_fract_x
_atom_site_fract_y
_atom_site_fract_z
_atom_site_U_iso_or_equiv
_atom_site_adp_type
_atom_site_calc_flag
_atom_site_refinement_flags
_atom_site_occupancy
_atom_site_symmetry_multiplicity
_atom_site_disorder_assembly
_atom_site_disorder_group
H H7 0.214(2) 1.0985(18) 0.6861(13) 0.061(4) Uiso d . 1 1 . .
H H11 -0.014(2) 1.2611(16) 0.7709(12) 0.051(4) Uiso d . 1 1 . .
H H3 0.7134(19) 1.3440(16) 0.4536(12) 0.050(4) Uiso d . 1 1 . .
H H10 0.538(2) 1.4079(17) 0.6116(13) 0.061(4) Uiso d . 1 1 . .
H H4B 0.744(2) 1.0670(19) 0.5259(14) 0.064(4) Uiso d . 1 1 . .
H H12B -0.225(3) 1.480(2) 0.7002(18) 0.093(6) Uiso d . 1 1 . .
H H6 0.487(2) 1.0259(18) 0.6006(14) 0.064(4) Uiso d . 1 1 . .
H H9 0.267(2) 1.4757(18) 0.6996(14) 0.066(5) Uiso d . 1 1 . .
H H4A 0.816(2) 1.1609(18) 0.5930(15) 0.066(5) Uiso d . 1 1 . .
H H1A 0.603(2) 1.173(2) 0.3246(15) 0.073(5) Uiso d . 1 1 . .
H H1C 0.468(3) 1.291(2) 0.3788(16) 0.081(6) Uiso d . 1 1 . .
H H2B 0.929(3) 1.263(2) 0.3186(18) 0.085(6) Uiso d . 1 1 . .
H H2C 1.001(3) 1.205(2) 0.438(2) 0.102(8) Uiso d . 1 1 . .
H H12A -0.118(3) 1.413(2) 0.6042(19) 0.090(6) Uiso d . 1 1 . .
H H1B 0.591(3) 1.327(2) 0.2852(18) 0.085(6) Uiso d . 1 1 . .
H H1 0.107(2) 1.3514(19) 1.0060(15) 0.068(5) Uiso d . 1 1 . .
H H19 0.276(3) 0.649(2) 0.9227(19) 0.099(7) Uiso d . 1 1 . .
H H12C -0.080(3) 1.536(2) 0.6532(18) 0.093(7) Uiso d . 1 1 . .
H H2A 0.940(3) 1.108(2) 0.3691(17) 0.089(6) Uiso d . 1 1 . .
H H17 0.426(3) 0.840(2) 1.1552(19) 0.087(6) Uiso d . 1 1 . .
H H15A 0.198(4) 1.177(3) 1.166(2) 0.134(10) Uiso d . 1 1 . .
H H15B 0.342(4) 1.212(3) 1.113(3) 0.140(10) Uiso d . 1 1 . .
H H15C 0.371(4) 1.072(3) 1.171(2) 0.121(9) Uiso d . 1 1 . .
H H18 0.433(3) 0.615(2) 1.1025(19) 0.100(7) Uiso d . 1 1 . .
S S1 0.20178(5) 0.88866(4) 0.90928(3) 0.05992(13) Uani d . 1 1 . .
N N2 0.16268(14) 1.17435(11) 0.94142(8) 0.0464(2) Uani d . 1 1 . .
C C8 0.20740(16) 1.29536(11) 0.69966(9) 0.0410(2) Uani d . 1 1 . .
N N1 0.11506(16) 1.31606(11) 0.94519(9) 0.0499(2) Uani d . 1 1 . .
C C6 0.4414(2) 1.11989(12) 0.61919(10) 0.0515(3) Uani d . 1 1 . .
O O1 -0.01124(18) 1.53227(10) 0.86090(8) 0.0697(3) Uani d . 1 1 . .
C C11 0.02513(17) 1.34485(13) 0.75071(10) 0.0464(3) Uani d . 1 1 . .
C C9 0.30698(17) 1.38476(12) 0.67826(11) 0.0481(3) Uani d . 1 1 . .
C C10 0.46957(18) 1.34333(12) 0.62781(11) 0.0509(3) Uani d . 1 1 . .
C C5 0.54019(17) 1.20942(11) 0.59659(9) 0.0452(3) Uani d . 1 1 . .
C C7 0.2783(2) 1.16138(13) 0.67006(10) 0.0508(3) Uani d . 1 1 . .
C C16 0.27929(17) 0.94374(13) 1.02006(10) 0.0493(3) Uani d . 1 1 . .
C C4 0.71791(18) 1.16349(13) 0.54132(12) 0.0532(3) Uani d . 1 1 . .
C C14 0.24044(16) 1.09260(13) 1.02689(10) 0.0471(3) Uani d . 1 1 . .
C C13 0.03963(17) 1.40564(13) 0.85616(10) 0.0483(3) Uani d . 1 1 . .
C C3 0.73007(17) 1.25536(12) 0.43557(11) 0.0504(3) Uani d . 1 1 . .
C C19 0.2924(3) 0.71716(17) 0.96246(16) 0.0715(4) Uani d . 1 1 . .
C C15 0.2901(3) 1.1379(2) 1.13036(14) 0.0667(4) Uani d . 1 1 . .
C C17 0.3711(2) 0.83168(17) 1.09363(14) 0.0662(4) Uani d . 1 1 . .
C C1 0.5877(2) 1.26297(17) 0.35180(13) 0.0626(4) Uani d . 1 1 . .
C C12 -0.1107(2) 1.4535(2) 0.67142(15) 0.0662(4) Uani d . 1 1 . .
C C2 0.9153(2) 1.20371(19) 0.38798(19) 0.0730(5) Uani d . 1 1 . .
C C18 0.3772(3) 0.70272(18) 1.05916(17) 0.0793(5) Uani d . 1 1 . .

loop_
_atom_site_aniso_label
_atom_site_aniso_U_11
_atom_site_aniso_U_22
_atom_site_aniso_U_33
_atom_site_aniso_U_12
_atom_site_aniso_U_13
_atom_site_aniso_U_23
S1 0.0657(2) 0.0562(2) 0.0589(2) -0.01866(16) 0.00501(16) -0.01461(15)
N2 0.0515(5) 0.0443(5) 0.0446(5) -0.0157(4) 0.0091(4) -0.0100(4)
C8 0.0512(6) 0.0374(5) 0.0349(5) -0.0146(4) 0.0009(4) -0.0062(4)
N1 0.0637(6) 0.0459(5) 0.0423(5) -0.0181(5) 0.0081(4) -0.0131(4)
C6 0.0726(8) 0.0343(5) 0.0478(6) -0.0158(5) 0.0117(6) -0.0113(4)
O1 0.1087(9) 0.0434(5) 0.0536(5) -0.0177(5) 0.0126(5) -0.0136(4)
C11 0.0506(6) 0.0452(6) 0.0464(6) -0.0183(5) 0.0035(5) -0.0101(5)
C9 0.0554(7) 0.0323(5) 0.0572(7) -0.0135(5) 0.0081(5) -0.0107(5)
C10 0.0545(7) 0.0363(5) 0.0632(7) -0.0163(5) 0.0087(6) -0.0077(5)
C5 0.0543(6) 0.0348(5) 0.0413(5) -0.0081(4) 0.0028(5) -0.0019(4)
C7 0.0706(8) 0.0403(6) 0.0494(6) -0.0263(6) 0.0123(6) -0.0134(5)
C16 0.0489(6) 0.0508(6) 0.0459(6) -0.0128(5) 0.0103(5) -0.0078(5)
C4 0.0526(7) 0.0384(6) 0.0581(7) -0.0022(5) 0.0054(5) -0.0006(5)
C14 0.0454(6) 0.0516(6) 0.0437(6) -0.0141(5) 0.0089(4) -0.0098(5)
C13 0.0564(7) 0.0447(6) 0.0460(6) -0.0176(5) 0.0111(5) -0.0116(5)
C3 0.0542(7) 0.0345(5) 0.0573(7) -0.0073(5) 0.0124(5) -0.0062(5)
C19 0.0836(11) 0.0522(8) 0.0815(11) -0.0230(7) 0.0200(9) -0.0180(7)
C15 0.0766(10) 0.0660(9) 0.0523(8) -0.0127(8) -0.0068(7) -0.0152(7)
C17 0.0760(10) 0.0569(8) 0.0569(8) -0.0110(7) 0.0005(7) -0.0022(6)
C1 0.0711(9) 0.0559(8) 0.0540(8) -0.0124(7) 0.0055(7) -0.0043(6)
C12 0.0561(8) 0.0679(9) 0.0691(9) -0.0121(7) -0.0106(7) -0.0087(8)
C2 0.0617(9) 0.0606(9) 0.0887(12) -0.0100(7) 0.0251(9) -0.0085(8)
C18 0.0958(13) 0.0514(8) 0.0786(11) -0.0105(8) 0.0100(9) 0.0008(8)

loop_
_atom_type_symbol
_atom_type_description
_atom_type_scat_dispersion_real
_atom_type_scat_dispersion_imag
_atom_type_scat_source
C C 0.0033 0.0016 'International Tables Vol C Tables 4.2.6.8 and 6.1.1.4'
H H 0 0 'International Tables Vol C Tables 4.2.6.8 and 6.1.1.4'
N N 0.0061 0.0033 'International Tables Vol C Tables 4.2.6.8 and 6.1.1.4'
O O 0.0106 0.006 'International Tables Vol C Tables 4.2.6.8 and 6.1.1.4'
S S 0.1246 0.1234 'International Tables Vol C Tables 4.2.6.8 and 6.1.1.4'

loop_
_geom_angle_atom_site_label_1
_geom_angle_atom_site_label_2
_geom_angle_atom_site_label_3
_geom_angle_site_symmetry_1
_geom_angle_site_symmetry_3
_geom_angle
_geom_angle_publ_flag
C19 S1 C16 . . 91.71(8) ?
C14 N2 N1 . . 117.92(10) ?
C9 C8 C7 . . 117.67(11) ?
C9 C8 C11 . . 120.64(10) ?
C7 C8 C11 . . 121.67(11) ?
C13 N1 N2 . . 120.01(10) ?
C13 N1 H1 . . 116.0(12) ?
N2 N1 H1 . . 122.2(12) ?
C5 C6 C7 . . 121.56(11) ?
C5 C6 H6 . . 119.9(10) ?
C7 C6 H6 . . 118.5(10) ?
C8 C11 C13 . . 109.93(10) ?
C8 C11 C12 . . 111.19(12) ?
C13 C11 C12 . . 110.02(11) ?
C8 C11 H11 . . 107.7(8) ?
C13 C11 H11 . . 107.3(9) ?
C12 C11 H11 . . 110.6(9) ?
C10 C9 C8 . . 121.41(10) ?
C10 C9 H9 . . 117.7(11) ?
C8 C9 H9 . . 120.9(11) ?
C9 C10 C5 . . 121.13(11) ?
C9 C10 H10 . . 120.7(9) ?
C5 C10 H10 . . 118.1(10) ?
C6 C5 C10 . . 117.32(11) ?
C6 C5 C4 . . 121.29(11) ?
C10 C5 C4 . . 121.38(11) ?
C6 C7 C8 . . 120.91(11) ?
C6 C7 H7 . . 120.5(10) ?
C8 C7 H7 . . 118.6(10) ?
C17 C16 C14 . . 129.06(13) ?
C17 C16 S1 . . 110.69(11) ?
C14 C16 S1 . . 120.23(10) ?
C5 C4 C3 . . 114.56(10) ?
C5 C4 H4B . . 109.1(10) ?
C3 C4 H4B . . 109.4(10) ?
C5 C4 H4A . . 110.0(10) ?
C3 C4 H4A . . 108.2(10) ?
H4B C4 H4A . . 105.1(13) ?
N2 C14 C16 . . 115.38(11) ?
N2 C14 C15 . . 125.65(13) ?
C16 C14 C15 . . 118.95(12) ?
O1 C13 N1 . . 120.17(12) ?
O1 C13 C11 . . 121.97(12) ?
N1 C13 C11 . . 117.84(11) ?
C1 C3 C2 . . 110.69(14) ?
C1 C3 C4 . . 111.69(12) ?
C2 C3 C4 . . 110.71(12) ?
C1 C3 H3 . . 108.8(9) ?
C2 C3 H3 . . 107.3(9) ?
C4 C3 H3 . . 107.4(9) ?
C18 C19 S1 . . 112.06(14) ?
C18 C19 H19 . . 130.0(14) ?
S1 C19 H19 . . 118.0(14) ?
C14 C15 H15A . . 112(2) ?
C14 C15 H15B . . 110.5(19) ?
H15A C15 H15B . . 102(3) ?
C14 C15 H15C . . 113.9(18) ?
H15A C15 H15C . . 113(3) ?
H15B C15 H15C . . 105(2) ?
C16 C17 C18 . . 112.44(16) ?
C16 C17 H17 . . 123.3(14) ?
C18 C17 H17 . . 124.2(14) ?
C3 C1 H1A . . 113.0(11) ?
C3 C1 H1C . . 114.2(12) ?
H1A C1 H1C . . 104.8(16) ?
C3 C1 H1B . . 111.6(12) ?
H1A C1 H1B . . 104.6(16) ?
H1C C1 H1B . . 108.0(16) ?
C11 C12 H12B . . 111.8(14) ?
C11 C12 H12A . . 108.8(13) ?
H12B C12 H12A . . 107.1(18) ?
C11 C12 H12C . . 112.5(14) ?
H12B C12 H12C . . 107.5(18) ?
H12A C12 H12C . . 109.0(19) ?
C3 C2 H2B . . 112.8(11) ?
C3 C2 H2C . . 110.4(15) ?
H2B C2 H2C . . 106.9(19) ?
C3 C2 H2A . . 109.9(12) ?
H2B C2 H2A . . 107.1(17) ?
H2C C2 H2A . . 109.6(19) ?
C19 C18 C17 . . 113.10(16) ?
C19 C18 H18 . . 124.1(14) ?
C17 C18 H18 . . 122.7(14) ?

loop_
_geom_bond_atom_site_label_1
_geom_bond_atom_site_label_2
_geom_bond_site_symmetry_2
_geom_bond_distance
_geom_bond_publ_flag
S1 C19 . 1.7115(18) ?
S1 C16 . 1.7225(14) ?
N2 C14 . 1.2862(16) ?
N2 N1 . 1.3761(14) ?
C8 C9 . 1.3860(17) ?
C8 C7 . 1.3881(15) ?
C8 C11 . 1.5175(17) ?
N1 C13 . 1.3473(17) ?
N1 H1 . 0.859(19) ?
C6 C5 . 1.3841(18) ?
C6 C7 . 1.3853(19) ?
C6 H6 . 0.962(17) ?
O1 C13 . 1.2297(15) ?
C11 C13 . 1.5208(17) ?
C11 C12 . 1.527(2) ?
C11 H11 . 1.002(16) ?
C9 C10 . 1.3793(18) ?
C9 H9 . 0.945(17) ?
C10 C5 . 1.3949(16) ?
C10 H10 . 0.979(17) ?
C5 C4 . 1.5087(18) ?
C7 H7 . 0.942(18) ?
C16 C17 . 1.373(2) ?
C16 C14 . 1.4599(18) ?
C4 C3 . 1.5300(18) ?
C4 H4B . 0.978(18) ?
C4 H4A . 1.003(18) ?
C14 C15 . 1.5005(19) ?
C3 C1 . 1.512(2) ?
C3 C2 . 1.521(2) ?
C3 H3 . 0.923(15) ?
C19 C18 . 1.341(3) ?
C19 H19 . 0.93(2) ?
C15 H15A . 0.85(3) ?
C15 H15B . 0.97(4) ?
C15 H15C . 0.87(3) ?
C17 C18 . 1.414(3) ?
C17 H17 . 0.90(2) ?
C1 H1A . 0.98(2) ?
C1 H1C . 0.96(2) ?
C1 H1B . 0.99(2) ?
C12 H12B . 0.93(2) ?
C12 H12A . 0.98(2) ?
C12 H12C . 0.95(2) ?
C2 H2B . 1.01(2) ?
C2 H2C . 0.92(3) ?
C2 H2A . 0.99(2) ?
C18 H18 . 0.96(2) ?

loop_
_geom_hbond_atom_site_label_D
_geom_hbond_atom_site_label_H
_geom_hbond_atom_site_label_A
_geom_hbond_site_symmetry_A
_geom_hbond_distance_DH
_geom_hbond_distance_HA
_geom_hbond_distance_DA
_geom_hbond_angle_DHA
N1 H1 O1 2_587 0.859(18) 2.119(18) 2.9537(15) 163.6(16)

loop_
_geom_torsion_atom_site_label_1
_geom_torsion_atom_site_label_2
_geom_torsion_atom_site_label_3
_geom_torsion_atom_site_label_4
_geom_torsion_site_symmetry_1
_geom_torsion_site_symmetry_2
_geom_torsion_site_symmetry_3
_geom_torsion_site_symmetry_4
_geom_torsion
_geom_torsion_publ_flag
C14 N2 N1 C13 . . . . 177.41(11) ?
C9 C8 C11 C13 . . . . -53.84(15) ?
C7 C8 C11 C13 . . . . 127.93(12) ?
C9 C8 C11 C12 . . . . 68.24(15) ?
C7 C8 C11 C12 . . . . -109.99(14) ?
C7 C8 C9 C10 . . . . 0.99(19) ?
C11 C8 C9 C10 . . . . -177.31(12) ?
C8 C9 C10 C5 . . . . -0.2(2) ?
C7 C6 C5 C10 . . . . 0.43(19) ?
C7 C6 C5 C4 . . . . 179.90(12) ?
C9 C10 C5 C6 . . . . -0.56(19) ?
C9 C10 C5 C4 . . . . 179.97(12) ?
C5 C6 C7 C8 . . . . 0.4(2) ?
C9 C8 C7 C6 . . . . -1.11(19) ?
C11 C8 C7 C6 . . . . 177.17(12) ?
C19 S1 C16 C17 . . . . 0.06(12) ?
C19 S1 C16 C14 . . . . -178.63(11) ?
C6 C5 C4 C3 . . . . 123.70(14) ?
C10 C5 C4 C3 . . . . -56.85(18) ?
N1 N2 C14 C16 . . . . 176.95(10) ?
N1 N2 C14 C15 . . . . -2.2(2) ?
C17 C16 C14 N2 . . . . 175.00(14) ?
S1 C16 C14 N2 . . . . -6.57(15) ?
C17 C16 C14 C15 . . . . -5.8(2) ?
S1 C16 C14 C15 . . . . 172.59(12) ?
N2 N1 C13 O1 . . . . 176.36(12) ?
N2 N1 C13 C11 . . . . -5.30(17) ?
C8 C11 C13 O1 . . . . 103.88(14) ?
C12 C11 C13 O1 . . . . -18.90(18) ?
C8 C11 C13 N1 . . . . -74.43(14) ?
C12 C11 C13 N1 . . . . 162.80(13) ?
C5 C4 C3 C1 . . . . -57.96(16) ?
C5 C4 C3 C2 . . . . 178.20(14) ?
C16 S1 C19 C18 . . . . -0.08(15) ?
C14 C16 C17 C18 . . . . 178.51(14) ?
S1 C16 C17 C18 . . . . -0.04(19) ?
S1 C19 C18 C17 . . . . 0.1(2) ?
C16 C17 C18 C19 . . . . 0.0(2) ?
